data_4072028
loop_
_publ_author_name
'Despagnet-Ayoub, Emmanuelle'
'Jacob, Kane'
'Vendier, Laure'
'Etienne, Michel'
'\'Alvarez, Eleuterio'
'Caballero, Ana'
'D\'iaz-Requejo, M. Mar'
'P\'erez, Pedro J.'

_publ_section_title
;
 A New Perfluorinated F21-Tp Scorpionate Ligand: Enhanced Alkane
 Functionalization by Carbene Insertion with (F21-Tp)M Catalysts (M = Cu,
 Ag)
;
_journal_issue 18
_journal_name_full Organometallics
_journal_page_first 4779
_journal_paper_doi 10.1021/om800531a
_journal_volume 27
_journal_year 2008
_chemical_compound_source 'synthesis as described'
_chemical_formula_moiety 'C25 H1 B1 Cu1 F21 N6 O1'
_chemical_formula_sum 'C25 H B Cu F21 N6 O'
_chemical_formula_weight 874.67
_chemical_name_systematic
;
 ?
;
_space_group_IT_number 14
_symmetry_cell_setting monoclinic
_symmetry_Int_Tables_number 14
_symmetry_space_group_name_Hall '-P 2yn'
_symmetry_space_group_name_H-M 'P 1 21/n 1'
_atom_sites_solution_hydrogens geom
_atom_sites_solution_primary direct
_atom_sites_solution_secondary difmap
_cell_angle_alpha 90
_cell_angle_beta 94.000(3)
_cell_angle_gamma 90
_cell_formula_units_Z 4
_cell_length_a 9.4150(6)
_cell_length_b 11.6353(8)
_cell_length_c 28.0159(16)
_cell_measurement_reflns_used 4430
_cell_measurement_temperature 180
_cell_measurement_theta_max 26.37
_cell_measurement_theta_min 2.8
_cell_measurement_wavelength 0.71073
_cell_volume 3061.6(3)
_computing_cell_refinement 'Bruker SMART'
_computing_data_collection 'Bruker SMART'
_computing_data_reduction 'Bruker SAINT'
_computing_molecular_graphics 'Ortep-3 for Windows (Farrugia, 1997)'
_computing_publication_material 'WinGX publication routines (Farrugia, 1999)'
_computing_structure_refinement 'SHELXL-97 (Sheldrick, 1997)'
_computing_structure_solution 'SIR92 (Giacovazzo et al, 1993)'
_diffrn_ambient_temperature 180
_diffrn_measured_fraction_theta_full 0.995
_diffrn_measured_fraction_theta_max 0.995
_diffrn_measurement_device_type 'Bruker Kappa APEX II'
_diffrn_measurement_method \w-\f
_diffrn_radiation_monochromator graphite
_diffrn_radiation_source 'fine-focus sealed tube'
_diffrn_radiation_type MoK\a
_diffrn_reflns_av_R_equivalents 0.0466
_diffrn_reflns_av_unetI/netI 0.0493
_diffrn_reflns_limit_h_max 9
_diffrn_reflns_limit_h_min -11
_diffrn_reflns_limit_k_max 13
_diffrn_reflns_limit_k_min -13
_diffrn_reflns_limit_l_max 33
_diffrn_reflns_limit_l_min -28
_diffrn_reflns_number 24837
_diffrn_reflns_theta_full 24.95
_diffrn_reflns_theta_max 24.95
_diffrn_reflns_theta_min 1.46
_diffrn_standards_decay_% 0
_diffrn_standards_interval_count 0
_diffrn_standards_interval_time 0
_diffrn_standards_number 0
_exptl_absorpt_coefficient_mu 0.876
_exptl_absorpt_correction_T_max 0.918
_exptl_absorpt_correction_T_min 0.842
_exptl_absorpt_correction_type multi-scan
_exptl_absorpt_process_details
;
        [c.f. r.h. blessing, acta cryst. (1995), a51, 33-38]
;
_exptl_crystal_colour colourless
_exptl_crystal_density_diffrn 1.898
_exptl_crystal_density_method 'not measured'
_exptl_crystal_description block
_exptl_crystal_F_000 1696
_exptl_crystal_size_max 0.2
_exptl_crystal_size_mid 0.12
_exptl_crystal_size_min 0.09
_refine_diff_density_max 0.343
_refine_diff_density_min -0.428
_refine_diff_density_rms 0.068
_refine_ls_extinction_method none
_refine_ls_goodness_of_fit_ref 1.053
_refine_ls_hydrogen_treatment constr
_refine_ls_matrix_type full
_refine_ls_number_parameters 496
_refine_ls_number_reflns 5339
_refine_ls_number_restraints 0
_refine_ls_restrained_S_all 1.053
_refine_ls_R_factor_all 0.0743
_refine_ls_R_factor_gt 0.0456
_refine_ls_shift/su_max 0.001
_refine_ls_shift/su_mean 0
_refine_ls_structure_factor_coef Fsqd
_refine_ls_weighting_details 'calc w=1/[\s^2^(Fo^2^)+(0.0570P)^2^+0.7782P] where P=(Fo^2^+2Fc^2^)/3'
_refine_ls_weighting_scheme calc
_refine_ls_wR_factor_gt 0.1067
_refine_ls_wR_factor_ref 0.1161
_reflns_number_gt 3676
_reflns_number_total 5339
_reflns_threshold_expression >2\s(I)
_cod_data_source_file om800531a_si_004.cif
_cod_data_source_block 3
_cod_database_code 4072028

loop_
_symmetry_equiv_pos_as_xyz
'x, y, z'
'-x+1/2, y+1/2, -z+1/2'
'-x, -y, -z'
'x-1/2, -y-1/2, z-1/2'

loop_
_atom_site_label
_atom_site_type_symbol
_atom_site_fract_x
_atom_site_fract_y
_atom_site_fract_z
_atom_site_U_iso_or_equiv
_atom_site_adp_type
_atom_site_occupancy
_atom_site_symmetry_multiplicity
_atom_site_calc_flag
_atom_site_refinement_flags
C1 C 0.6995(5) 0.2262(4) 0.16134(15) 0.0480(11) Uani 1 1 d .
C11 C 0.9073(5) -0.0700(4) 0.16624(16) 0.0512(11) Uani 1 1 d .
C12 C 1.0269(4) -0.0044(3) 0.14701(13) 0.0370(9) Uani 1 1 d .
C13 C 1.1603(4) -0.0494(3) 0.13654(12) 0.0334(9) Uani 1 1 d .
C14 C 1.2332(4) 0.0441(3) 0.11865(12) 0.0305(8) Uani 1 1 d .
C15 C 1.3699(4) 0.0305(3) 0.10334(15) 0.0406(10) Uani 1 1 d .
C16 C 1.4298(4) -0.0770(4) 0.10654(16) 0.0484(11) Uani 1 1 d .
C17 C 1.3584(5) -0.1701(3) 0.12526(15) 0.0468(11) Uani 1 1 d .
C18 C 1.2270(5) -0.1576(3) 0.14011(13) 0.0420(10) Uani 1 1 d .
C21 C 0.6903(4) 0.3258(3) 0.02294(13) 0.0365(9) Uani 1 1 d .
C22 C 0.8485(4) 0.3260(3) 0.02911(12) 0.0283(8) Uani 1 1 d .
C23 C 0.9454(4) 0.3498(3) -0.00613(11) 0.0261(8) Uani 1 1 d .
C24 C 1.0790(3) 0.3296(3) 0.01709(11) 0.0230(8) Uani 1 1 d .
C25 C 1.2032(4) 0.3401(3) -0.00770(12) 0.0312(8) Uani 1 1 d .
C26 C 1.1877(4) 0.3707(3) -0.05469(13) 0.0354(9) Uani 1 1 d .
C27 C 1.0533(4) 0.3943(3) -0.07753(12) 0.0355(9) Uani 1 1 d .
C28 C 0.9344(4) 0.3846(3) -0.05407(12) 0.0321(9) Uani 1 1 d .
C31 C 0.9356(5) 0.4464(4) 0.23819(14) 0.0485(11) Uani 1 1 d .
C32 C 1.0495(4) 0.4216(3) 0.20584(12) 0.0345(9) Uani 1 1 d .
C33 C 1.1865(4) 0.4715(3) 0.20777(12) 0.0315(9) Uani 1 1 d .
C34 C 1.2519(4) 0.4199(3) 0.16928(11) 0.0280(8) Uani 1 1 d .
C35 C 1.3897(4) 0.4503(3) 0.15982(13) 0.0343(9) Uani 1 1 d .
C36 C 1.4604(4) 0.5286(3) 0.18847(14) 0.0431(10) Uani 1 1 d .
C37 C 1.3953(5) 0.5811(3) 0.22609(14) 0.0448(11) Uani 1 1 d .
C38 C 1.2615(5) 0.5538(4) 0.23574(13) 0.0462(11) Uani 1 1 d .
N1 N 1.0194(3) 0.1060(3) 0.13629(10) 0.0336(7) Uani 1 1 d .
N2 N 1.1447(3) 0.1381(2) 0.11910(10) 0.0288(7) Uani 1 1 d .
N3 N 0.9181(3) 0.2961(2) 0.06989(10) 0.0291(7) Uani 1 1 d .
N4 N 1.0606(3) 0.2983(2) 0.06328(9) 0.0258(7) Uani 1 1 d .
N5 N 1.0325(3) 0.3469(2) 0.17046(9) 0.0299(7) Uani 1 1 d .
N6 N 1.1558(3) 0.3449(2) 0.14758(9) 0.0272(7) Uani 1 1 d .
O1 O 0.5923(3) 0.2157(3) 0.17665(12) 0.0731(11) Uani 1 1 d .
F11 F 0.7939(3) -0.0045(2) 0.17114(13) 0.0901(10) Uani 1 1 d .
F12 F 0.9456(3) -0.1135(3) 0.20918(9) 0.0806(9) Uani 1 1 d .
F13 F 0.8651(3) -0.1566(2) 0.13864(9) 0.0626(7) Uani 1 1 d .
F15 F 1.4429(2) 0.1162(2) 0.08514(10) 0.0578(7) Uani 1 1 d .
F16 F 1.5600(3) -0.0930(2) 0.09220(12) 0.0816(9) Uani 1 1 d .
F17 F 1.4269(3) -0.2713(2) 0.12756(11) 0.0687(8) Uani 1 1 d .
F18 F 1.1594(3) -0.24813(19) 0.15829(9) 0.0581(7) Uani 1 1 d .
F21 F 0.6302(2) 0.2966(3) 0.06154(9) 0.0703(8) Uani 1 1 d .
F22 F 0.6449(3) 0.2523(3) -0.01064(10) 0.0733(8) Uani 1 1 d .
F23 F 0.6384(2) 0.4258(2) 0.00891(12) 0.0780(9) Uani 1 1 d .
F25 F 1.3331(2) 0.3203(2) 0.01259(7) 0.0444(6) Uani 1 1 d .
F26 F 1.3019(2) 0.3808(2) -0.08000(7) 0.0530(6) Uani 1 1 d .
F27 F 1.0489(2) 0.4264(2) -0.12376(7) 0.0477(6) Uani 1 1 d .
F28 F 0.8063(2) 0.40817(19) -0.07642(7) 0.0450(6) Uani 1 1 d .
F31 F 0.8196(3) 0.3827(3) 0.22942(10) 0.0743(8) Uani 1 1 d .
F32 F 0.8933(3) 0.5552(2) 0.23529(9) 0.0710(8) Uani 1 1 d .
F33 F 0.9798(3) 0.4297(3) 0.28373(8) 0.0830(10) Uani 1 1 d .
F35 F 1.4549(2) 0.40691(19) 0.12269(7) 0.0424(6) Uani 1 1 d .
F36 F 1.5937(2) 0.5590(2) 0.18058(9) 0.0556(7) Uani 1 1 d .
F37 F 1.4706(3) 0.6600(2) 0.25244(8) 0.0715(8) Uani 1 1 d .
F38 F 1.2000(3) 0.6066(2) 0.27198(8) 0.0631(7) Uani 1 1 d .
Cu1 Cu 0.87391(5) 0.24171(4) 0.138988(16) 0.03736(16) Uani 1 1 d .
B1 B 1.1713(4) 0.2638(3) 0.10434(13) 0.0268(9) Uani 1 1 d .
H1 H 1.2675 0.2708 0.0934 0.032 Uiso 1 1 calc R

loop_
_atom_site_aniso_label
_atom_site_aniso_U_11
_atom_site_aniso_U_22
_atom_site_aniso_U_33
_atom_site_aniso_U_23
_atom_site_aniso_U_13
_atom_site_aniso_U_12
C1 0.043(3) 0.056(3) 0.046(2) 0.016(2) 0.011(2) 0.005(2)
C11 0.063(3) 0.039(3) 0.054(3) 0.008(2) 0.019(2) -0.001(2)
C12 0.050(3) 0.030(2) 0.032(2) 0.0032(17) 0.0070(19) -0.0082(19)
C13 0.041(2) 0.029(2) 0.0291(19) -0.0009(16) -0.0024(18) 0.0034(17)
C14 0.033(2) 0.028(2) 0.0294(19) -0.0037(16) -0.0023(17) 0.0002(16)
C15 0.035(2) 0.033(2) 0.053(3) -0.0022(19) 0.000(2) -0.0011(18)
C16 0.029(2) 0.048(3) 0.067(3) -0.006(2) -0.006(2) 0.006(2)
C17 0.048(3) 0.031(2) 0.059(3) -0.001(2) -0.015(2) 0.007(2)
C18 0.054(3) 0.033(2) 0.036(2) 0.0046(18) -0.008(2) -0.001(2)
C21 0.029(2) 0.043(2) 0.038(2) 0.0020(19) 0.0023(18) -0.0052(18)
C22 0.031(2) 0.028(2) 0.0253(19) -0.0016(15) 0.0016(16) -0.0058(16)
C23 0.027(2) 0.0255(19) 0.0256(18) -0.0004(15) 0.0026(16) -0.0031(15)
C24 0.0254(19) 0.0231(18) 0.0205(17) -0.0009(14) 0.0033(15) -0.0040(14)
C25 0.026(2) 0.039(2) 0.0283(19) 0.0031(16) 0.0030(17) 0.0012(16)
C26 0.039(2) 0.039(2) 0.030(2) 0.0036(17) 0.0139(19) -0.0026(18)
C27 0.051(3) 0.035(2) 0.0214(19) 0.0029(16) 0.0052(19) -0.0004(18)
C28 0.038(2) 0.033(2) 0.0251(19) 0.0001(16) 0.0004(18) -0.0018(17)
C31 0.059(3) 0.058(3) 0.029(2) -0.002(2) 0.006(2) 0.018(2)
C32 0.047(3) 0.039(2) 0.0177(17) 0.0076(16) 0.0032(17) 0.0151(19)
C33 0.042(2) 0.029(2) 0.0232(19) 0.0025(15) 0.0000(17) 0.0105(17)
C34 0.037(2) 0.0274(19) 0.0191(17) 0.0035(15) -0.0039(16) 0.0062(16)
C35 0.042(2) 0.033(2) 0.0267(19) 0.0014(17) -0.0053(18) 0.0054(18)
C36 0.047(3) 0.041(2) 0.039(2) 0.0016(19) -0.014(2) 0.000(2)
C37 0.061(3) 0.039(2) 0.032(2) -0.0068(18) -0.013(2) 0.002(2)
C38 0.070(3) 0.043(3) 0.024(2) -0.0073(18) -0.005(2) 0.016(2)
N1 0.0335(19) 0.0360(19) 0.0327(17) 0.0028(14) 0.0110(15) -0.0018(14)
N2 0.0285(17) 0.0312(17) 0.0273(15) 0.0033(13) 0.0065(13) 0.0019(13)
N3 0.0265(17) 0.0339(17) 0.0275(16) -0.0020(13) 0.0058(14) -0.0038(13)
N4 0.0237(16) 0.0317(17) 0.0225(15) 0.0013(12) 0.0051(13) -0.0037(13)
N5 0.0381(18) 0.0329(18) 0.0194(15) 0.0035(13) 0.0064(14) 0.0081(14)
N6 0.0292(17) 0.0300(17) 0.0227(15) -0.0008(12) 0.0032(13) 0.0036(13)
O1 0.049(2) 0.097(3) 0.078(2) 0.035(2) 0.0330(19) 0.0092(19)
F11 0.079(2) 0.0511(17) 0.149(3) 0.0129(18) 0.072(2) -0.0030(16)
F12 0.111(2) 0.085(2) 0.0468(15) 0.0233(15) 0.0145(16) -0.0397(18)
F13 0.0651(17) 0.0498(16) 0.0733(17) -0.0024(14) 0.0089(14) -0.0224(13)
F15 0.0326(13) 0.0413(14) 0.101(2) 0.0027(14) 0.0178(13) 0.0002(11)
F16 0.0377(15) 0.0536(17) 0.153(3) 0.0003(18) 0.0069(17) 0.0130(12)
F17 0.0641(16) 0.0348(15) 0.105(2) 0.0053(14) -0.0099(16) 0.0152(12)
F18 0.0782(18) 0.0329(13) 0.0627(16) 0.0125(12) 0.0013(14) -0.0022(12)
F21 0.0306(13) 0.132(3) 0.0493(15) 0.0146(16) 0.0105(12) -0.0055(15)
F22 0.0386(14) 0.103(2) 0.0768(18) -0.0376(17) -0.0045(13) -0.0146(14)
F23 0.0350(14) 0.0596(18) 0.138(3) 0.0287(18) -0.0062(16) 0.0061(13)
F25 0.0260(12) 0.0731(17) 0.0350(12) 0.0118(11) 0.0079(10) 0.0042(11)
F26 0.0457(14) 0.0805(18) 0.0351(12) 0.0133(12) 0.0196(11) 0.0011(13)
F27 0.0622(16) 0.0585(15) 0.0229(11) 0.0106(10) 0.0052(11) 0.0009(12)
F28 0.0393(13) 0.0585(15) 0.0358(12) 0.0095(11) -0.0069(10) 0.0042(11)
F31 0.0626(19) 0.097(2) 0.0675(17) -0.0207(16) 0.0348(15) -0.0003(17)
F32 0.083(2) 0.0680(19) 0.0637(17) -0.0131(14) 0.0199(15) 0.0336(16)
F33 0.084(2) 0.142(3) 0.0252(13) 0.0094(15) 0.0165(13) 0.0383(19)
F35 0.0364(13) 0.0485(14) 0.0426(13) -0.0081(11) 0.0058(11) -0.0030(10)
F36 0.0429(15) 0.0586(16) 0.0629(16) -0.0078(13) -0.0133(13) -0.0113(12)
F37 0.094(2) 0.0648(19) 0.0527(15) -0.0240(13) -0.0185(14) -0.0146(15)
F38 0.092(2) 0.0641(17) 0.0330(13) -0.0189(12) 0.0015(13) 0.0090(14)
Cu1 0.0356(3) 0.0437(3) 0.0342(3) 0.0051(2) 0.0124(2) 0.0005(2)
B1 0.026(2) 0.033(2) 0.022(2) 0.0007(17) 0.0078(17) -0.0025(18)

loop_
_atom_type_symbol
_atom_type_description
_atom_type_scat_dispersion_real
_atom_type_scat_dispersion_imag
_atom_type_scat_source
C C 0.0033 0.0016 'International Tables Vol C Tables 4.2.6.8 and 6.1.1.4'
H H 0 0 'International Tables Vol C Tables 4.2.6.8 and 6.1.1.4'
N N 0.0061 0.0033 'International Tables Vol C Tables 4.2.6.8 and 6.1.1.4'
O O 0.0106 0.006 'International Tables Vol C Tables 4.2.6.8 and 6.1.1.4'
F F 0.0171 0.0103 'International Tables Vol C Tables 4.2.6.8 and 6.1.1.4'
Cu Cu 0.3201 1.2651 'International Tables Vol C Tables 4.2.6.8 and 6.1.1.4'
B B 0.0013 0.0007 'International Tables Vol C Tables 4.2.6.8 and 6.1.1.4'

loop_
_geom_angle_atom_site_label_1
_geom_angle_atom_site_label_2
_geom_angle_atom_site_label_3
_geom_angle
O1 C1 Cu1 177.9(4)
F13 C11 F11 106.8(4)
F13 C11 F12 106.9(3)
F11 C11 F12 107.1(4)
F13 C11 C12 112.6(3)
F11 C11 C12 112.1(4)
F12 C11 C12 110.9(4)
N1 C12 C13 110.4(3)
N1 C12 C11 123.4(4)
C13 C12 C11 126.2(4)
C14 C13 C18 119.6(4)
C14 C13 C12 104.6(3)
C18 C13 C12 135.8(4)
N2 C14 C15 131.8(3)
N2 C14 C13 107.7(3)
C15 C14 C13 120.6(3)
F15 C15 C16 119.1(4)
F15 C15 C14 123.0(3)
C16 C15 C14 117.9(4)
F16 C16 C15 119.4(4)
F16 C16 C17 118.9(4)
C15 C16 C17 121.7(4)
C18 C17 F17 122.1(4)
C18 C17 C16 120.7(4)
F17 C17 C16 117.2(4)
C17 C18 F18 120.1(4)
C17 C18 C13 119.5(4)
F18 C18 C13 120.4(4)
F21 C21 F23 107.8(3)
F21 C21 F22 106.6(3)
F23 C21 F22 105.4(3)
F21 C21 C22 113.2(3)
F23 C21 C22 112.5(3)
F22 C21 C22 110.8(3)
N3 C22 C23 110.4(3)
N3 C22 C21 122.1(3)
C23 C22 C21 127.4(3)
C24 C23 C28 120.0(3)
C24 C23 C22 104.2(3)
C28 C23 C22 135.8(3)
N4 C24 C23 108.4(3)
N4 C24 C25 130.9(3)
C23 C24 C25 120.6(3)
F25 C25 C26 119.4(3)
F25 C25 C24 123.0(3)
C26 C25 C24 117.6(3)
F26 C26 C25 120.1(3)
F26 C26 C27 118.3(3)
C25 C26 C27 121.6(3)
C28 C27 F27 121.6(3)
C28 C27 C26 121.1(3)
F27 C27 C26 117.4(3)
C27 C28 F28 120.4(3)
C27 C28 C23 119.1(3)
F28 C28 C23 120.6(3)
F32 C31 F33 105.7(4)
F32 C31 F31 106.4(4)
F33 C31 F31 107.1(4)
F32 C31 C32 112.1(4)
F33 C31 C32 111.6(3)
F31 C31 C32 113.5(4)
N5 C32 C33 111.2(3)
N5 C32 C31 122.3(4)
C33 C32 C31 126.5(4)
C38 C33 C32 136.7(4)
C38 C33 C34 119.3(4)
C32 C33 C34 104.0(3)
N6 C34 C35 132.5(3)
N6 C34 C33 107.5(3)
C35 C34 C33 120.0(3)
F35 C35 C36 118.6(4)
F35 C35 C34 122.4(3)
C36 C35 C34 119.0(4)
F36 C36 C35 120.5(4)
F36 C36 C37 118.4(4)
C35 C36 C37 121.1(4)
C38 C37 F37 121.0(4)
C38 C37 C36 121.0(4)
F37 C37 C36 118.0(4)
C37 C38 F38 120.0(4)
C37 C38 C33 119.6(4)
F38 C38 C33 120.4(4)
C12 N1 N2 108.4(3)
C12 N1 Cu1 138.6(3)
N2 N1 Cu1 113.0(2)
N1 N2 C14 109.0(3)
N1 N2 B1 121.1(3)
C14 N2 B1 129.9(3)
C22 N3 N4 108.0(3)
C22 N3 Cu1 139.0(2)
N4 N3 Cu1 112.9(2)
N3 N4 C24 108.9(3)
N3 N4 B1 120.7(3)
C24 N4 B1 130.4(3)
C32 N5 N6 107.6(3)
C32 N5 Cu1 138.8(3)
N6 N5 Cu1 113.57(19)
N5 N6 C34 109.8(3)
N5 N6 B1 120.4(3)
C34 N6 B1 129.8(3)
C1 Cu1 N5 123.71(16)
C1 Cu1 N1 123.32(16)
N5 Cu1 N1 90.43(11)
C1 Cu1 N3 126.26(15)
N5 Cu1 N3 91.76(11)
N1 Cu1 N3 91.25(11)
N2 B1 N4 109.3(3)
N2 B1 N6 110.0(3)
N4 B1 N6 109.1(3)

loop_
_geom_bond_atom_site_label_1
_geom_bond_atom_site_label_2
_geom_bond_distance
C1 O1 1.130(5)
C1 Cu1 1.807(4)
C11 F13 1.315(5)
C11 F11 1.327(5)
C11 F12 1.332(5)
C11 C12 1.491(6)
C12 N1 1.320(5)
C12 C13 1.411(5)
C13 C14 1.398(5)
C13 C18 1.407(5)
C14 N2 1.375(4)
C14 C15 1.394(5)
C15 F15 1.333(4)
C15 C16 1.373(6)
C16 F16 1.329(5)
C16 C17 1.396(6)
C17 C18 1.341(6)
C17 F17 1.342(4)
C18 F18 1.349(4)
C21 F21 1.300(4)
C21 F23 1.312(4)
C21 F22 1.320(4)
C21 C22 1.487(5)
C22 N3 1.324(4)
C22 C23 1.417(5)
C23 C24 1.395(5)
C23 C28 1.400(5)
C24 N4 1.367(4)
C24 C25 1.406(5)
C25 F25 1.332(4)
C25 C26 1.362(5)
C26 F26 1.334(4)
C26 C27 1.405(5)
C27 C28 1.342(5)
C27 F27 1.346(4)
C28 F28 1.348(4)
C31 F32 1.327(5)
C31 F33 1.329(5)
C31 F31 1.329(5)
C31 C32 1.480(5)
C32 N5 1.320(4)
C32 C33 1.412(5)
C33 C38 1.397(5)
C33 C34 1.413(5)
C34 N6 1.368(4)
C34 C35 1.388(5)
C35 F35 1.343(4)
C35 C36 1.358(5)
C36 F36 1.337(5)
C36 C37 1.396(6)
C37 C38 1.345(6)
C37 F37 1.348(4)
C38 F38 1.351(4)
N1 N2 1.358(4)
N1 Cu1 2.095(3)
N2 B1 1.544(5)
N3 N4 1.367(4)
N3 Cu1 2.106(3)
N4 B1 1.550(5)
N5 N6 1.365(4)
N5 Cu1 2.079(3)
N6 B1 1.551(5)
